data_4024606
loop_
_publ_author_name
'Carlos Saavedra'
'Rosendo Hern\'andez'
'Alicia Boto'
'Eleuterio \'Alvarez'

_publ_section_title
;
Catalytic, One-Pot Synthesis of \b-Amino Acids from \a-Amino Acids.
Preparation of \a,\b-Peptide Derivatives
;
_journal_name_full 'Journal of Organic Chemistry'
_journal_page_first 4655
_journal_page_last 4665
_journal_paper_doi 10.1021/jo9004487
_journal_volume 74
_journal_year 2009
_chemical_absolute_configuration rmad
_chemical_formula_moiety 'C20 H29 I N2 O4'
_chemical_formula_sum 'C20 H29 I N2 O4'
_chemical_formula_weight 488.35
_chemical_name_systematic
; 
 ? 
;
_space_group_IT_number 170
_symmetry_cell_setting hexagonal
_symmetry_space_group_name_Hall 'P 65'
_symmetry_space_group_name_H-M 'P 65'
_atom_sites_solution_hydrogens geom
_atom_sites_solution_primary direct
_atom_sites_solution_secondary difmap
_audit_creation_method SHELXL-97
_cell_angle_alpha 90.00
_cell_angle_beta 90.00
_cell_angle_gamma 120.00
_cell_formula_units_Z 6
_cell_length_a 12.1051(6)
_cell_length_b 12.1051(6)
_cell_length_c 27.288(3)
_cell_measurement_reflns_used 2265
_cell_measurement_temperature 173(2)
_cell_measurement_theta_max 19.27
_cell_measurement_theta_min 2.96
_cell_volume 3462.8(5)
_computing_cell_refinement 'Bruker (2006). APEX 2. Version 2.1.'
_computing_data_collection 'Bruker (2006). APEX 2. Version 2.1.'
_computing_data_reduction 'Bruker (2006). APEX 2. Version 2.1.'
_computing_molecular_graphics 'XP, SHELXTL v. 6.14 (Bruker, 2003)'
_computing_publication_material 'XCIF, SHELXTL v. 6.14 (Bruker, 2003)'
_computing_structure_refinement 'XL, SHELXTL v. 6.14 (Bruker, 2003)'
_computing_structure_solution 'Bruker (2006). APEX 2. Version 2.1.'
_diffrn_ambient_temperature 173(2)
_diffrn_detector_area_resol_mean 8.26
_diffrn_measured_fraction_theta_full 0.989
_diffrn_measured_fraction_theta_max 0.989
_diffrn_measurement_device_type
; 
 Bruker-Nonius X8kappa APEX II CCD area detector' 
;
_diffrn_measurement_method 'phi and omega scans with narrow frames'
_diffrn_radiation_monochromator graphite
_diffrn_radiation_source 'fine-focus sealed tube'
_diffrn_radiation_type MoK\a
_diffrn_radiation_wavelength 0.71073
_diffrn_reflns_av_R_equivalents 0.0817
_diffrn_reflns_av_sigmaI/netI 0.0789
_diffrn_reflns_limit_h_max 15
_diffrn_reflns_limit_h_min -10
_diffrn_reflns_limit_k_max 12
_diffrn_reflns_limit_k_min -15
_diffrn_reflns_limit_l_max 32
_diffrn_reflns_limit_l_min -34
_diffrn_reflns_number 20266
_diffrn_reflns_theta_full 26.46
_diffrn_reflns_theta_max 26.46
_diffrn_reflns_theta_min 1.94
_diffrn_standards_decay_% 0
_exptl_absorpt_coefficient_mu 1.412
_exptl_absorpt_correction_T_max 0.8835
_exptl_absorpt_correction_T_min 0.8717
_exptl_absorpt_correction_type multi-scan
_exptl_absorpt_process_details
; 
 SADABS, Bruker (2006). APEX 2. Version 2.1. Bruker Analytical 
 X-ray Solutions, Madison, Wisconsin, USA. 
;
_exptl_crystal_colour colourless
_exptl_crystal_density_diffrn 1.405
_exptl_crystal_density_meas 0
_exptl_crystal_density_method 'not measured'
_exptl_crystal_description needle
_exptl_crystal_F_000 1488
_exptl_crystal_size_max 0.10
_exptl_crystal_size_mid 0.09
_exptl_crystal_size_min 0.09
_refine_diff_density_max 0.630
_refine_diff_density_min -0.545
_refine_diff_density_rms 0.069
_refine_ls_abs_structure_details 'Flack H D (1983), Acta Cryst. A39, 876-881'
_refine_ls_abs_structure_Flack -0.01(2)
_refine_ls_extinction_method none
_refine_ls_goodness_of_fit_ref 1.039
_refine_ls_hydrogen_treatment mixed
_refine_ls_matrix_type full
_refine_ls_number_parameters 256
_refine_ls_number_reflns 4472
_refine_ls_number_restraints 3
_refine_ls_restrained_S_all 1.039
_refine_ls_R_factor_all 0.1022
_refine_ls_R_factor_gt 0.0598
_refine_ls_shift/su_max 0.001
_refine_ls_shift/su_mean 0.000
_refine_ls_structure_factor_coef Fsqd
_refine_ls_weighting_details 'calc w=1/[\s^2^(Fo^2^)+(0.0117P)^2^+3.6131P] where P=(Fo^2^+2Fc^2^)/3'
_refine_ls_weighting_scheme calc
_refine_ls_wR_factor_gt 0.0766
_refine_ls_wR_factor_ref 0.0873
_reflns_number_gt 3004
_reflns_number_total 4472
_reflns_threshold_expression >2sigma(I)
_cod_data_source_file jo9004487_si_005.cif
_cod_data_source_block 81
_cod_depositor_comments
;
The following automatic conversions were performed:
'_symmetry_cell_setting' value 'Hexagonal' changed to 'hexagonal'
according to '/home/saulius/struct/CIF-dictionaries/cif_core.dic'
dictionary named 'cif_core.dic' version 2.4.1 from 2010-06-29.

Automatic conversion script
Id: cif_fix_enum 1527 2010-12-29 10:47:43Z saulius 
;
_cod_original_sg_symbol_H-M P6(5)
_cod_database_code 4024606

loop_
_symmetry_equiv_pos_as_xyz
'x, y, z'
'-y, x-y, z+2/3'
'-x+y, -x, z+1/3'
'-x, -y, z+1/2'
'y, -x+y, z+1/6'
'x-y, x, z+5/6'

loop_
_atom_site_label
_atom_site_type_symbol
_atom_site_fract_x
_atom_site_fract_y
_atom_site_fract_z
_atom_site_U_iso_or_equiv
_atom_site_adp_type
_atom_site_occupancy
_atom_site_symmetry_multiplicity
_atom_site_calc_flag
_atom_site_refinement_flags
_atom_site_disorder_assembly
_atom_site_disorder_group
I1 I 1.80447(5) 1.27814(7) 0.18148(3) 0.1068(3) Uani 1 1 d . . .
O1 O 0.5156(4) 0.5321(4) 0.19596(17) 0.0598(13) Uani 1 1 d . . .
O2 O 0.3822(4) 0.5942(4) 0.22392(19) 0.0699(15) Uani 1 1 d . . .
O3 O 1.2113(4) 1.0108(4) 0.29748(14) 0.0482(12) Uani 1 1 d . . .
O1' O 0.9355(4) 0.8741(4) 0.19001(14) 0.0434(10) Uani 1 1 d . . .
N1 N 0.8275(4) 0.8480(4) 0.26058(15) 0.0318(11) Uani 1 1 d D . .
H1N H 0.846(5) 0.885(5) 0.2923(11) 0.038 Uiso 1 1 d D . .
N2 N 1.1543(4) 1.0796(5) 0.23079(16) 0.0317(12) Uani 1 1 d D . .
H2N H 1.173(5) 1.120(4) 0.2005(11) 0.038 Uiso 1 1 d D . .
C1 C 0.4989(6) 0.6099(6) 0.2159(2) 0.0424(16) Uani 1 1 d . . .
C2 C 0.6033(5) 0.7399(5) 0.2320(2) 0.0347(14) Uani 1 1 d . . .
C3 C 0.7184(5) 0.7254(5) 0.2496(2) 0.0331(14) Uani 1 1 d . . .
H3 H 0.7423 0.6860 0.2223 0.040 Uiso 1 1 calc R . .
C4 C 0.6866(6) 0.6393(6) 0.2951(2) 0.0463(17) Uani 1 1 d . . .
H4A H 0.6659 0.6795 0.3225 0.056 Uiso 1 1 calc R . .
H4B H 0.6093 0.5565 0.2881 0.056 Uiso 1 1 calc R . .
C5 C 0.7915(9) 0.6141(9) 0.3116(3) 0.084(3) Uani 1 1 d . . .
H5 H 0.8709 0.6984 0.3162 0.101 Uiso 1 1 calc R . .
C6 C 0.7558(9) 0.5459(10) 0.3617(4) 0.139(5) Uani 1 1 d . . .
H6A H 0.6776 0.4631 0.3583 0.109 Uiso 1 1 calc R . .
H6B H 0.7418 0.5983 0.3855 0.109 Uiso 1 1 calc R . .
H6C H 0.8253 0.5329 0.3730 0.109 Uiso 1 1 calc R . .
C7 C 0.5599(5) 0.7995(6) 0.2719(2) 0.0469(17) Uani 1 1 d . . .
H7A H 0.4937 0.8151 0.2587 0.070 Uiso 1 1 calc R . .
H7B H 0.6329 0.8804 0.2827 0.070 Uiso 1 1 calc R . .
H7C H 0.5256 0.7410 0.2999 0.070 Uiso 1 1 calc R . .
C8 C 0.6420(5) 0.8256(6) 0.1866(2) 0.0479(17) Uani 1 1 d . . .
H8A H 0.6754 0.7920 0.1616 0.072 Uiso 1 1 calc R . .
H8B H 0.7080 0.9123 0.1956 0.072 Uiso 1 1 calc R . .
H8C H 0.5674 0.8273 0.1737 0.072 Uiso 1 1 calc R . .
C9 C 0.8185(14) 0.5423(13) 0.2765(4) 0.185(7) Uani 1 1 d . . .
H9A H 0.7396 0.4816 0.2597 0.148 Uiso 1 1 calc R . .
H9B H 0.8543 0.4958 0.2933 0.148 Uiso 1 1 calc R . .
H9C H 0.8802 0.6006 0.2524 0.148 Uiso 1 1 calc R . .
C10 C 0.2760(7) 0.4742(8) 0.2068(3) 0.098(3) Uani 1 1 d . . .
H10A H 0.2771 0.4716 0.1710 0.146 Uiso 1 1 calc R . .
H10B H 0.1956 0.4668 0.2179 0.146 Uiso 1 1 calc R . .
H10C H 0.2839 0.4032 0.2201 0.146 Uiso 1 1 calc R . .
C11 C 1.2369(5) 1.0614(5) 0.25721(19) 0.0304(13) Uani 1 1 d . . .
C12 C 1.3676(5) 1.1097(5) 0.2360(2) 0.0297(13) Uani 1 1 d . . .
C13 C 1.4426(6) 1.0658(6) 0.2546(2) 0.0419(16) Uani 1 1 d . . .
H13 H 1.4089 1.0014 0.2791 0.050 Uiso 1 1 calc R . .
C14 C 1.5668(6) 1.1128(6) 0.2388(2) 0.0462(17) Uani 1 1 d . . .
H14 H 1.6180 1.0816 0.2527 0.055 Uiso 1 1 calc R . .
C15 C 1.6148(6) 1.2026(7) 0.2037(2) 0.055(2) Uani 1 1 d . . .
C16 C 1.5417(7) 1.2485(8) 0.1846(3) 0.090(3) Uani 1 1 d . . .
H16 H 1.5768 1.3132 0.1603 0.108 Uiso 1 1 calc R . .
C17 C 1.4172(6) 1.2029(7) 0.1999(3) 0.069(3) Uani 1 1 d . . .
H17 H 1.3667 1.2347 0.1859 0.083 Uiso 1 1 calc R . .
C1' C 0.9268(5) 0.9118(5) 0.23060(19) 0.0277(13) Uani 1 1 d . . .
C2' C 1.0277(5) 1.0411(5) 0.24918(18) 0.0298(13) Uani 1 1 d . . .
H2' H 1.0300 1.0367 0.2857 0.036 Uiso 1 1 calc R . .
C3' C 0.9916(6) 1.1408(6) 0.2357(2) 0.0437(16) Uani 1 1 d . . .
H3'1 H 1.0559 1.2240 0.2487 0.066 Uiso 1 1 calc R . .
H3'2 H 0.9082 1.1168 0.2498 0.066 Uiso 1 1 calc R . .
H3'3 H 0.9876 1.1459 0.2000 0.066 Uiso 1 1 calc R . .

loop_
_atom_site_aniso_label
_atom_site_aniso_U_11
_atom_site_aniso_U_22
_atom_site_aniso_U_33
_atom_site_aniso_U_23
_atom_site_aniso_U_13
_atom_site_aniso_U_12
I1 0.0575(4) 0.1375(6) 0.1507(6) 0.0918(5) 0.0483(4) 0.0677(4)
O1 0.055(3) 0.047(3) 0.074(4) -0.022(3) -0.018(3) 0.023(3)
O2 0.035(3) 0.053(3) 0.098(4) -0.022(3) 0.002(3) 0.004(3)
O3 0.054(3) 0.074(3) 0.032(2) 0.026(2) 0.016(2) 0.043(3)
O1' 0.052(3) 0.051(3) 0.018(2) -0.006(2) 0.006(2) 0.019(2)
N1 0.032(3) 0.034(3) 0.019(3) -0.001(2) 0.001(2) 0.009(2)
N2 0.026(3) 0.039(3) 0.024(3) 0.015(2) 0.004(2) 0.013(2)
C1 0.038(4) 0.043(4) 0.037(4) 0.001(3) -0.005(3) 0.013(3)
C2 0.031(4) 0.034(4) 0.031(3) -0.005(3) -0.003(3) 0.010(3)
C3 0.034(4) 0.028(3) 0.026(3) 0.005(3) 0.003(3) 0.008(3)
C4 0.034(4) 0.042(4) 0.045(4) 0.004(3) 0.001(3) 0.006(3)
C5 0.094(7) 0.074(7) 0.086(7) 0.031(5) -0.011(6) 0.043(6)
C6 0.104(9) 0.085(10) 0.106(12) 0.039(9) -0.022(7) 0.038(8)
C7 0.038(4) 0.049(4) 0.045(4) -0.012(3) 0.003(3) 0.015(3)
C8 0.040(4) 0.047(4) 0.035(4) -0.001(3) -0.018(3) 0.006(3)
C9 0.110(2) 0.090(17) 0.101(11) 0.032(12) -0.019(12) 0.039(17)
C10 0.033(5) 0.063(6) 0.152(9) -0.035(6) -0.005(5) -0.010(4)
C11 0.040(4) 0.031(3) 0.020(3) 0.005(3) 0.007(3) 0.017(3)
C12 0.027(3) 0.033(3) 0.029(3) 0.001(3) -0.010(3) 0.015(3)
C13 0.047(4) 0.046(4) 0.032(3) 0.024(3) 0.006(3) 0.023(4)
C14 0.043(4) 0.069(5) 0.045(4) 0.021(4) 0.003(3) 0.042(4)
C15 0.052(5) 0.069(5) 0.064(5) 0.024(4) 0.009(4) 0.046(4)
C16 0.048(5) 0.095(7) 0.135(7) 0.082(6) 0.034(5) 0.042(5)
C17 0.029(4) 0.079(6) 0.099(6) 0.059(5) 0.020(4) 0.028(4)
C1' 0.029(3) 0.040(4) 0.019(3) 0.000(3) 0.001(3) 0.021(3)
C2' 0.028(3) 0.042(4) 0.017(3) 0.001(2) -0.003(2) 0.015(3)
C3' 0.035(4) 0.044(4) 0.049(4) 0.000(3) 0.005(3) 0.017(3)

loop_
_atom_type_symbol
_atom_type_description
_atom_type_scat_dispersion_real
_atom_type_scat_dispersion_imag
_atom_type_scat_source
C C 0.0033 0.0016 'International Tables Vol C Tables 4.2.6.8 and 6.1.1.4'
H H 0.0000 0.0000 'International Tables Vol C Tables 4.2.6.8 and 6.1.1.4'
N N 0.0061 0.0033 'International Tables Vol C Tables 4.2.6.8 and 6.1.1.4'
O O 0.0106 0.0060 'International Tables Vol C Tables 4.2.6.8 and 6.1.1.4'
I I -0.4742 1.8119 'International Tables Vol C Tables 4.2.6.8 and 6.1.1.4'

loop_
_geom_angle_atom_site_label_1
_geom_angle_atom_site_label_2
_geom_angle_atom_site_label_3
_geom_angle
_geom_angle_site_symmetry_1
_geom_angle_site_symmetry_3
_geom_angle_publ_flag
C1 O2 C10 115.4(6) . . ?
C1' N1 C3 124.3(5) . . ?
C1' N1 H1N 111(3) . . ?
C3 N1 H1N 124(3) . . ?
C11 N2 C2' 121.1(4) . . ?
C11 N2 H2N 124(3) . . ?
C2' N2 H2N 115(3) . . ?
O1 C1 O2 123.0(6) . . ?
O1 C1 C2 125.0(6) . . ?
O2 C1 C2 111.8(6) . . ?
C1 C2 C8 106.5(5) . . ?
C1 C2 C7 113.1(5) . . ?
C8 C2 C7 108.5(5) . . ?
C1 C2 C3 107.5(5) . . ?
C8 C2 C3 109.6(5) . . ?
C7 C2 C3 111.6(5) . . ?
N1 C3 C4 108.6(4) . . ?
N1 C3 C2 110.9(5) . . ?
C4 C3 C2 112.8(5) . . ?
N1 C3 H3 108.2 . . ?
C4 C3 H3 108.2 . . ?
C2 C3 H3 108.2 . . ?
C5 C4 C3 115.1(6) . . ?
C5 C4 H4A 108.5 . . ?
C3 C4 H4A 108.5 . . ?
C5 C4 H4B 108.5 . . ?
C3 C4 H4B 108.5 . . ?
H4A C4 H4B 107.5 . . ?
C9 C5 C4 113.0(8) . . ?
C9 C5 C6 110.8(9) . . ?
C4 C5 C6 109.4(8) . . ?
C9 C5 H5 107.8 . . ?
C4 C5 H5 107.8 . . ?
C6 C5 H5 107.8 . . ?
C5 C6 H6A 109.5 . . ?
C5 C6 H6B 109.5 . . ?
H6A C6 H6B 109.5 . . ?
C5 C6 H6C 109.5 . . ?
H6A C6 H6C 109.5 . . ?
H6B C6 H6C 109.5 . . ?
C2 C7 H7A 109.5 . . ?
C2 C7 H7B 109.5 . . ?
H7A C7 H7B 109.5 . . ?
C2 C7 H7C 109.5 . . ?
H7A C7 H7C 109.5 . . ?
H7B C7 H7C 109.5 . . ?
C2 C8 H8A 109.5 . . ?
C2 C8 H8B 109.5 . . ?
H8A C8 H8B 109.5 . . ?
C2 C8 H8C 109.5 . . ?
H8A C8 H8C 109.5 . . ?
H8B C8 H8C 109.5 . . ?
C5 C9 H9A 109.5 . . ?
C5 C9 H9B 109.5 . . ?
H9A C9 H9B 109.5 . . ?
C5 C9 H9C 109.5 . . ?
H9A C9 H9C 109.5 . . ?
H9B C9 H9C 109.5 . . ?
O2 C10 H10A 109.5 . . ?
O2 C10 H10B 109.5 . . ?
H10A C10 H10B 109.5 . . ?
O2 C10 H10C 109.5 . . ?
H10A C10 H10C 109.5 . . ?
H10B C10 H10C 109.5 . . ?
O3 C11 N2 123.1(5) . . ?
O3 C11 C12 119.7(5) . . ?
N2 C11 C12 117.2(4) . . ?
C13 C12 C17 118.8(5) . . ?
C13 C12 C11 118.9(5) . . ?
C17 C12 C11 122.3(5) . . ?
C12 C13 C14 121.5(5) . . ?
C12 C13 H13 119.2 . . ?
C14 C13 H13 119.2 . . ?
C15 C14 C13 119.7(6) . . ?
C15 C14 H14 120.2 . . ?
C13 C14 H14 120.2 . . ?
C14 C15 C16 119.8(6) . . ?
C14 C15 I1 119.7(5) . . ?
C16 C15 I1 120.4(5) . . ?
C15 C16 C17 121.5(7) . . ?
C15 C16 H16 119.3 . . ?
C17 C16 H16 119.3 . . ?
C16 C17 C12 118.7(6) . . ?
C16 C17 H17 120.6 . . ?
C12 C17 H17 120.6 . . ?
O1' C1' N1 124.1(5) . . ?
O1' C1' C2' 121.0(5) . . ?
N1 C1' C2' 114.9(4) . . ?
N2 C2' C3' 109.8(4) . . ?
N2 C2' C1' 113.2(5) . . ?
C3' C2' C1' 109.7(4) . . ?
N2 C2' H2' 108.0 . . ?
C3' C2' H2' 108.0 . . ?
C1' C2' H2' 108.0 . . ?
C2' C3' H3'1 109.5 . . ?
C2' C3' H3'2 109.5 . . ?
H3'1 C3' H3'2 109.5 . . ?
C2' C3' H3'3 109.5 . . ?
H3'1 C3' H3'3 109.5 . . ?
H3'2 C3' H3'3 109.5 . . ?

loop_
_geom_bond_atom_site_label_1
_geom_bond_atom_site_label_2
_geom_bond_distance
_geom_bond_site_symmetry_2
_geom_bond_publ_flag
I1 C15 2.092(6) . ?
O1 C1 1.188(7) . ?
O2 C1 1.347(7) . ?
O2 C10 1.453(8) . ?
O3 C11 1.220(6) . ?
O1' C1' 1.222(6) . ?
N1 C1' 1.335(6) . ?
N1 C3 1.442(7) . ?
N1 H1N 0.95(4) . ?
N2 C11 1.337(7) . ?
N2 C2' 1.450(7) . ?
N2 H2N 0.93(4) . ?
C1 C2 1.509(8) . ?
C2 C8 1.530(8) . ?
C2 C7 1.537(8) . ?
C2 C3 1.565(8) . ?
C3 C4 1.542(7) . ?
C3 H3 1.0000 . ?
C4 C5 1.515(10) . ?
C4 H4A 0.9900 . ?
C4 H4B 0.9900 . ?
C5 C9 1.438(13) . ?
C5 C6 1.542(12) . ?
C5 H5 1.0000 . ?
C6 H6A 0.9800 . ?
C6 H6B 0.9800 . ?
C6 H6C 0.9800 . ?
C7 H7A 0.9800 . ?
C7 H7B 0.9800 . ?
C7 H7C 0.9800 . ?
C8 H8A 0.9800 . ?
C8 H8B 0.9800 . ?
C8 H8C 0.9800 . ?
C9 H9A 0.9800 . ?
C9 H9B 0.9800 . ?
C9 H9C 0.9800 . ?
C10 H10A 0.9800 . ?
C10 H10B 0.9800 . ?
C10 H10C 0.9800 . ?
C11 C12 1.501(7) . ?
C12 C13 1.360(7) . ?
C12 C17 1.388(8) . ?
C13 C14 1.385(8) . ?
C13 H13 0.9500 . ?
C14 C15 1.345(8) . ?
C14 H14 0.9500 . ?
C15 C16 1.362(8) . ?
C16 C17 1.385(9) . ?
C16 H16 0.9500 . ?
C17 H17 0.9500 . ?
C1' C2' 1.512(7) . ?
C2' C3' 1.520(8) . ?
C2' H2' 1.0000 . ?
C3' H3'1 0.9800 . ?
C3' H3'2 0.9800 . ?
C3' H3'3 0.9800 . ?

loop_
_geom_hbond_atom_site_label_D
_geom_hbond_atom_site_label_H
_geom_hbond_atom_site_label_A
_geom_hbond_distance_DH
_geom_hbond_distance_HA
_geom_hbond_distance_DA
_geom_hbond_angle_DHA
_geom_hbond_site_symmetry_A
N2 H2N O3 0.93(4) 2.14(2) 3.067(6) 175(5) 6_654
N1 H1N O1' 0.95(4) 1.84(2) 2.789(5) 174(5) 5_565

loop_
_geom_torsion_atom_site_label_1
_geom_torsion_atom_site_label_2
_geom_torsion_atom_site_label_3
_geom_torsion_atom_site_label_4
_geom_torsion
_geom_torsion_site_symmetry_1
_geom_torsion_site_symmetry_2
_geom_torsion_site_symmetry_3
_geom_torsion_site_symmetry_4
_geom_torsion_publ_flag
C10 O2 C1 O1 0.4(10) . . . . ?
C10 O2 C1 C2 176.6(6) . . . . ?
O1 C1 C2 C8 81.8(8) . . . . ?
O2 C1 C2 C8 -94.2(6) . . . . ?
O1 C1 C2 C7 -159.2(6) . . . . ?
O2 C1 C2 C7 24.8(7) . . . . ?
O1 C1 C2 C3 -35.6(8) . . . . ?
O2 C1 C2 C3 148.3(5) . . . . ?
C1' N1 C3 C4 135.0(6) . . . . ?
C1' N1 C3 C2 -100.6(6) . . . . ?
C1 C2 C3 N1 173.7(4) . . . . ?
C8 C2 C3 N1 58.4(6) . . . . ?
C7 C2 C3 N1 -61.8(6) . . . . ?
C1 C2 C3 C4 -64.3(6) . . . . ?
C8 C2 C3 C4 -179.6(5) . . . . ?
C7 C2 C3 C4 60.2(6) . . . . ?
N1 C3 C4 C5 -60.9(8) . . . . ?
C2 C3 C4 C5 175.8(6) . . . . ?
C3 C4 C5 C9 -65.1(11) . . . . ?
C3 C4 C5 C6 171.0(7) . . . . ?
C2' N2 C11 O3 0.9(9) . . . . ?
C2' N2 C11 C12 -177.4(5) . . . . ?
O3 C11 C12 C13 18.4(8) . . . . ?
N2 C11 C12 C13 -163.3(5) . . . . ?
O3 C11 C12 C17 -158.0(6) . . . . ?
N2 C11 C12 C17 20.3(8) . . . . ?
C17 C12 C13 C14 0.7(9) . . . . ?
C11 C12 C13 C14 -175.8(6) . . . . ?
C12 C13 C14 C15 -1.0(10) . . . . ?
C13 C14 C15 C16 1.3(11) . . . . ?
C13 C14 C15 I1 177.9(5) . . . . ?
C14 C15 C16 C17 -1.3(14) . . . . ?
I1 C15 C16 C17 -177.9(7) . . . . ?
C15 C16 C17 C12 1.0(14) . . . . ?
C13 C12 C17 C16 -0.7(11) . . . . ?
C11 C12 C17 C16 175.7(7) . . . . ?
C3 N1 C1' O1' 1.2(9) . . . . ?
C3 N1 C1' C2' 177.7(5) . . . . ?
C11 N2 C2' C3' 140.5(5) . . . . ?
C11 N2 C2' C1' -96.5(6) . . . . ?
O1' C1' C2' N2 -31.8(7) . . . . ?
N1 C1' C2' N2 151.6(5) . . . . ?
O1' C1' C2' C3' 91.1(6) . . . . ?
N1 C1' C2' C3' -85.4(6) . . . . ?

loop_
_cod_related_entry_id
_cod_related_entry_database
_cod_related_entry_code
1 ChemSpider 30658970
